data_7151321
loop_
_publ_author_name
'Zhang, Weicheng'
'Wu, Shulin'
'Zhang, Zhaoguo'
'Yennawar, Hemant'
'Zhang, Xumu'

_publ_section_title
;
 Practical synthesis of chiral 9,9'-spirobixanthene-1,1'-diol.
;
_journal_issue 24
_journal_name_full 'Organic &amp; biomolecular chemistry'
_journal_page_first 4474
_journal_page_last 4477
_journal_paper_doi 10.1039/b610879b
_journal_volume 4
_journal_year 2006
_chemical_absolute_configuration rm
_chemical_formula_moiety 'C26 H29 N2 O, C25 H16 O4, C2 H3 N, Cl'
_chemical_formula_sum 'C53 H48 Cl N3 O5'
_chemical_formula_weight 842.39
_chemical_name_systematic
;
?
;
_space_group_IT_number 4
_symmetry_cell_setting monoclinic
_symmetry_space_group_name_Hall 'P 2yb'
_symmetry_space_group_name_H-M 'P 1 21 1'
_atom_sites_solution_hydrogens geom
_atom_sites_solution_primary direct
_atom_sites_solution_secondary difmap
_audit_creation_method SHELXL-97
_cell_angle_alpha 90.00
_cell_angle_beta 97.742(5)
_cell_angle_gamma 90.00
_cell_formula_units_Z 2
_cell_length_a 14.322(4)
_cell_length_b 8.975(2)
_cell_length_c 17.157(4)
_cell_measurement_reflns_used 2524
_cell_measurement_temperature 95(2)
_cell_measurement_theta_max 28.125
_cell_measurement_theta_min 2.395
_cell_volume 2185.3(9)
_computing_cell_refinement 'Bruker SMART'
_computing_data_collection 'Bruker SMART'
_computing_data_reduction 'Bruker SAINT'
_computing_molecular_graphics 'Bruker SHELXTL'
_computing_publication_material 'Bruker SHELXTL'
_computing_structure_refinement 'SHELXL-97 (Sheldrick, 1997)'
_computing_structure_solution 'SHELXS-97 (Sheldrick, 1990)'
_diffrn_ambient_temperature 95(2)
_diffrn_measured_fraction_theta_full 0.963
_diffrn_measured_fraction_theta_max 0.963
_diffrn_measurement_device_type 'CCD area detector'
_diffrn_measurement_method 'phi and omega scans'
_diffrn_radiation_monochromator graphite
_diffrn_radiation_source 'fine-focus sealed tube'
_diffrn_radiation_type MoK\a
_diffrn_radiation_wavelength 0.71073
_diffrn_reflns_av_R_equivalents 0.0400
_diffrn_reflns_av_sigmaI/netI 0.1260
_diffrn_reflns_limit_h_max 18
_diffrn_reflns_limit_h_min -19
_diffrn_reflns_limit_k_max 11
_diffrn_reflns_limit_k_min -11
_diffrn_reflns_limit_l_max 15
_diffrn_reflns_limit_l_min -22
_diffrn_reflns_number 13563
_diffrn_reflns_theta_full 28.30
_diffrn_reflns_theta_max 28.30
_diffrn_reflns_theta_min 1.20
_exptl_absorpt_coefficient_mu 0.141
_exptl_absorpt_correction_T_max 0.991
_exptl_absorpt_correction_T_min 0.969
_exptl_absorpt_correction_type analytical
_exptl_absorpt_process_details SADABS
_exptl_crystal_colour colorless
_exptl_crystal_density_diffrn 1.280
_exptl_crystal_density_method 'not measured'
_exptl_crystal_description flat-needle
_exptl_crystal_F_000 888
_exptl_crystal_size_max 0.40
_exptl_crystal_size_mid 0.18
_exptl_crystal_size_min 0.05
_refine_diff_density_max 0.470
_refine_diff_density_min -0.359
_refine_diff_density_rms 0.080
_refine_ls_abs_structure_details 'Flack H D (1983), Acta Cryst. A39, 876-881'
_refine_ls_abs_structure_Flack -0.02(8)
_refine_ls_extinction_method none
_refine_ls_goodness_of_fit_ref 1.045
_refine_ls_hydrogen_treatment noref
_refine_ls_matrix_type full
_refine_ls_number_parameters 563
_refine_ls_number_reflns 9403
_refine_ls_number_restraints 1
_refine_ls_restrained_S_all 1.045
_refine_ls_R_factor_all 0.1015
_refine_ls_R_factor_gt 0.0571
_refine_ls_shift/su_max 0.002
_refine_ls_shift/su_mean 0.000
_refine_ls_structure_factor_coef Fsqd
_refine_ls_weighting_details 'calc w=1/[\s^2^(Fo^2^)+(0.0443P)^2^+0.8947P] where P=(Fo^2^+2Fc^2^)/3'
_refine_ls_weighting_scheme calc
_refine_ls_wR_factor_gt 0.1314
_refine_ls_wR_factor_ref 0.1637
_reflns_number_gt 6628
_reflns_number_total 9403
_reflns_threshold_expression >2sigma(I)
_cod_data_source_file b610879b.txt
_cod_data_source_block suw8s
_cod_depositor_comments
;
The following automatic conversions were performed:
'_symmetry_cell_setting' value 'Monoclinic' changed to 'monoclinic'
according to '/home/saulius/struct/CIF-dictionaries/cif_core.dic'
dictionary named 'cif_core.dic' version 2.4.1 from 2010-06-29.

Automatic conversion script
Id: cif_fix_enum 1527 2010-12-29 10:47:43Z saulius 
;
_cod_original_cell_volume 2185.2(10)
_cod_original_sg_symbol_H-M P2(1)
_cod_database_code 7151321

loop_
_symmetry_equiv_pos_as_xyz
'x, y, z'
'-x, y+1/2, -z'

loop_
_atom_site_label
_atom_site_type_symbol
_atom_site_fract_x
_atom_site_fract_y
_atom_site_fract_z
_atom_site_U_iso_or_equiv
_atom_site_adp_type
_atom_site_occupancy
_atom_site_symmetry_multiplicity
_atom_site_calc_flag
_atom_site_refinement_flags
_atom_site_disorder_assembly
_atom_site_disorder_group
C1 C 0.7996(2) 0.6830(4) 0.2674(2) 0.0167(8) Uani 1 1 d . . .
C2 C 0.8172(3) 0.7662(4) 0.3361(2) 0.0217(8) Uani 1 1 d . . .
H2A H 0.7702 0.7755 0.3700 0.026 Uiso 1 1 calc R . .
C3 C 0.9036(3) 0.8356(4) 0.3547(3) 0.0247(9) Uani 1 1 d . . .
H3 H 0.9156 0.8928 0.4015 0.030 Uiso 1 1 calc R . .
C4 C 0.9719(3) 0.8229(4) 0.3066(3) 0.0233(9) Uani 1 1 d . . .
H4 H 1.0316 0.8690 0.3202 0.028 Uiso 1 1 calc R . .
C5 C 0.9525(3) 0.7411(4) 0.2372(2) 0.0200(8) Uani 1 1 d . . .
C6 C 0.8676(2) 0.6667(4) 0.2159(2) 0.0178(7) Uani 1 1 d . . .
C7 C 0.8500(3) 0.5698(4) 0.1428(2) 0.0175(8) Uani 1 1 d . . .
C8 C 0.9327(3) 0.5839(4) 0.0951(2) 0.0206(8) Uani 1 1 d . . .
C9 C 0.9291(3) 0.5158(4) 0.0221(3) 0.0266(9) Uani 1 1 d . . .
H9 H 0.8742 0.4617 0.0017 0.032 Uiso 1 1 calc R . .
C10 C 1.0032(3) 0.5244(5) -0.0220(3) 0.0318(10) Uani 1 1 d . . .
H10 H 0.9991 0.4770 -0.0718 0.038 Uiso 1 1 calc R . .
C11 C 1.0834(3) 0.6031(5) 0.0077(3) 0.0339(11) Uani 1 1 d . . .
H11 H 1.1348 0.6093 -0.0219 0.041 Uiso 1 1 calc R . .
C12 C 1.0892(3) 0.6720(4) 0.0794(3) 0.0288(9) Uani 1 1 d . . .
H12 H 1.1445 0.7252 0.0997 0.035 Uiso 1 1 calc R . .
C13 C 1.0140(3) 0.6637(4) 0.1222(2) 0.0235(8) Uani 1 1 d . . .
C14 C 0.7602(3) 0.6200(4) 0.0925(2) 0.0176(8) Uani 1 1 d . . .
C15 C 0.7472(3) 0.7703(4) 0.0708(2) 0.0215(8) Uani 1 1 d . . .
H15 H 0.7968 0.8392 0.0857 0.026 Uiso 1 1 calc R . .
C16 C 0.6645(3) 0.8207(5) 0.0285(3) 0.0293(10) Uani 1 1 d . . .
H16 H 0.6573 0.9229 0.0147 0.035 Uiso 1 1 calc R . .
C17 C 0.5922(3) 0.7212(5) 0.0064(3) 0.0300(10) Uani 1 1 d . . .
H17 H 0.5347 0.7556 -0.0219 0.036 Uiso 1 1 calc R . .
C18 C 0.6030(3) 0.5720(5) 0.0253(2) 0.0267(9) Uani 1 1 d . . .
H18 H 0.5535 0.5035 0.0097 0.032 Uiso 1 1 calc R . .
C19 C 0.6867(3) 0.5237(4) 0.0672(2) 0.0209(8) Uani 1 1 d . . .
C20 C 0.7659(3) 0.3169(4) 0.1328(2) 0.0181(8) Uani 1 1 d . . .
C21 C 0.7604(2) 0.1655(4) 0.1484(2) 0.0202(8) Uani 1 1 d . . .
H21 H 0.7089 0.1081 0.1240 0.024 Uiso 1 1 calc R . .
C22 C 0.8306(3) 0.0997(4) 0.1998(2) 0.0209(8) Uani 1 1 d . . .
H22 H 0.8268 -0.0033 0.2117 0.025 Uiso 1 1 calc R . .
C23 C 0.9060(3) 0.1821(4) 0.2339(2) 0.0233(9) Uani 1 1 d . . .
H23 H 0.9542 0.1363 0.2694 0.028 Uiso 1 1 calc R . .
C24 C 0.9116(3) 0.3340(4) 0.2162(2) 0.0196(8) Uani 1 1 d . . .
C25 C 0.8405(2) 0.4042(4) 0.1648(2) 0.0161(8) Uani 1 1 d . . .
C26 C 0.9320(3) 0.2696(5) 0.4582(2) 0.0273(9) Uani 1 1 d . . .
H26 H 0.9989 0.2727 0.4658 0.033 Uiso 1 1 calc R . .
C27 C 0.8853(3) 0.1488(5) 0.4871(2) 0.0270(9) Uani 1 1 d . . .
H27 H 0.9202 0.0713 0.5153 0.032 Uiso 1 1 calc R . .
C28 C 0.7878(3) 0.1426(5) 0.4743(2) 0.0232(8) Uani 1 1 d . . .
H28 H 0.7558 0.0595 0.4925 0.028 Uiso 1 1 calc R . .
C29 C 0.7364(2) 0.2587(4) 0.4346(2) 0.0194(8) Uani 1 1 d . . .
C30 C 0.7839(3) 0.3794(5) 0.4083(3) 0.0261(9) Uani 1 1 d . . .
H30 H 0.7494 0.4601 0.3827 0.031 Uiso 1 1 calc R . .
C31 C 0.8821(3) 0.3829(5) 0.4193(3) 0.0301(10) Uani 1 1 d . . .
H31 H 0.9144 0.4643 0.3996 0.036 Uiso 1 1 calc R . .
C32 C 0.6300(2) 0.2586(4) 0.4274(2) 0.0185(8) Uani 1 1 d . . .
H32A H 0.6086 0.3625 0.4331 0.022 Uiso 1 1 calc R . .
H32B H 0.6112 0.2007 0.4719 0.022 Uiso 1 1 calc R . .
C33 C 0.5994(3) 0.0305(4) 0.3430(2) 0.0203(8) Uani 1 1 d . . .
H37A H 0.6681 0.0133 0.3547 0.024 Uiso 1 1 calc R . .
H37B H 0.5681 -0.0277 0.3811 0.024 Uiso 1 1 calc R . .
C34 C 0.5641(3) -0.0211(5) 0.2597(2) 0.0255(9) Uani 1 1 d . . .
H36A H 0.5375 -0.1228 0.2608 0.031 Uiso 1 1 calc R . .
H36B H 0.6169 -0.0234 0.2279 0.031 Uiso 1 1 calc R . .
C35 C 0.4886(3) 0.0875(5) 0.2237(2) 0.0262(9) Uani 1 1 d . . .
H35 H 0.4532 0.0455 0.1743 0.031 Uiso 1 1 calc R . .
C36 C 0.5354(3) 0.2357(5) 0.2070(2) 0.0236(9) Uani 1 1 d . . .
H34 H 0.5735 0.2172 0.1633 0.028 Uiso 1 1 calc R . .
C37 C 0.6054(3) 0.2767(4) 0.2804(2) 0.0193(8) Uani 1 1 d . . .
H33A H 0.6701 0.2482 0.2721 0.023 Uiso 1 1 calc R . .
H33B H 0.6042 0.3856 0.2893 0.023 Uiso 1 1 calc R . .
C38 C 0.4712(2) 0.2200(4) 0.3476(2) 0.0193(8) Uani 1 1 d . . .
H38 H 0.4589 0.3233 0.3268 0.023 Uiso 1 1 calc R . .
C39 C 0.4224(3) 0.1160(5) 0.2848(2) 0.0242(9) Uani 1 1 d . . .
H39A H 0.3631 0.1619 0.2594 0.029 Uiso 1 1 calc R . .
H39B H 0.4067 0.0207 0.3091 0.029 Uiso 1 1 calc R . .
C40 C 0.4301(2) 0.2139(4) 0.4251(2) 0.0187(8) Uani 1 1 d . . .
H40 H 0.4624 0.2894 0.4622 0.022 Uiso 1 1 calc R . .
C41 C 0.3269(2) 0.2549(4) 0.4055(2) 0.0194(8) Uani 1 1 d . . .
C42 C 0.2584(3) 0.1502(5) 0.4074(2) 0.0232(8) Uani 1 1 d . . .
H42 H 0.2743 0.0530 0.4268 0.028 Uiso 1 1 calc R . .
C43 C 0.1639(3) 0.1869(4) 0.3807(2) 0.0245(9) Uani 1 1 d . . .
H43 H 0.1174 0.1126 0.3840 0.029 Uiso 1 1 calc R . .
C44 C 0.2032(2) 0.4272(4) 0.3509(2) 0.0198(8) Uani 1 1 d . . .
C45 C 0.2992(3) 0.4018(4) 0.3792(2) 0.0195(8) Uani 1 1 d . . .
C46 C 0.3622(3) 0.5239(4) 0.3792(2) 0.0209(8) Uani 1 1 d . . .
H46 H 0.4265 0.5110 0.4001 0.025 Uiso 1 1 calc R . .
C47 C 0.3319(3) 0.6601(5) 0.3496(3) 0.0264(9) Uani 1 1 d . . .
H47 H 0.3754 0.7402 0.3503 0.032 Uiso 1 1 calc R . .
C48 C 0.2379(3) 0.6819(4) 0.3185(3) 0.0282(10) Uani 1 1 d . . .
H48 H 0.2180 0.7755 0.2963 0.034 Uiso 1 1 calc R . .
C49 C 0.1739(3) 0.5685(4) 0.3199(2) 0.0254(9) Uani 1 1 d . . .
H49 H 0.1096 0.5847 0.2999 0.030 Uiso 1 1 calc R . .
C50 C 0.4639(3) 0.3551(5) 0.1789(3) 0.0302(10) Uani 1 1 d . . .
H50 H 0.4052 0.3192 0.1534 0.036 Uiso 1 1 calc R . .
C51 C 0.4707(4) 0.4969(6) 0.1844(3) 0.0541(15) Uani 1 1 d . . .
H51A H 0.5273 0.5410 0.2092 0.065 Uiso 1 1 calc R . .
H51B H 0.4192 0.5581 0.1637 0.065 Uiso 1 1 calc R . .
C52 C 0.1753(4) 0.1453(7) 0.1650(3) 0.0543(14) Uani 1 1 d . . .
C53 C 0.1500(4) 0.2875(6) 0.1298(3) 0.0458(13) Uani 1 1 d . . .
H53A H 0.0823 0.2888 0.1107 0.069 Uiso 1 1 calc R . .
H53B H 0.1856 0.3043 0.0856 0.069 Uiso 1 1 calc R . .
H53C H 0.1648 0.3664 0.1690 0.069 Uiso 1 1 calc R . .
Cl1 Cl 0.58915(6) 0.65415(10) 0.37725(6) 0.0231(2) Uani 1 1 d . . .
N1 N 0.5783(2) 0.1956(3) 0.35150(18) 0.0153(6) Uani 1 1 d . . .
N2 N 0.1360(2) 0.3174(4) 0.3514(2) 0.0227(7) Uani 1 1 d . . .
N3 N 0.1944(4) 0.0343(7) 0.1954(4) 0.097(2) Uani 1 1 d . . .
O1 O 0.71574(18) 0.6111(3) 0.24737(16) 0.0222(6) Uani 1 1 d . . .
H1 H 0.6774 0.6384 0.2775 0.033 Uiso 1 1 calc R . .
O2 O 0.98648(18) 0.4181(3) 0.24650(17) 0.0240(6) Uani 1 1 d . . .
H2 H 1.0221 0.3675 0.2793 0.036 Uiso 1 1 calc R . .
O3 O 0.69098(18) 0.3724(3) 0.08289(17) 0.0236(6) Uani 1 1 d . . .
O4 O 1.02560(17) 0.7372(3) 0.19304(16) 0.0222(6) Uani 1 1 d . . .
O6 O 0.44407(18) 0.0706(3) 0.45855(16) 0.0210(6) Uani 1 1 d . . .
H6A H 0.4373 0.0743 0.5064 0.032 Uiso 1 1 calc R . .

loop_
_atom_site_aniso_label
_atom_site_aniso_U_11
_atom_site_aniso_U_22
_atom_site_aniso_U_33
_atom_site_aniso_U_23
_atom_site_aniso_U_13
_atom_site_aniso_U_12
C1 0.0230(18) 0.0092(17) 0.018(2) 0.0039(14) 0.0035(15) -0.0008(13)
C2 0.032(2) 0.0150(19) 0.020(2) -0.0039(16) 0.0086(17) 0.0011(16)
C3 0.033(2) 0.0141(19) 0.026(2) -0.0019(16) 0.0000(18) 0.0010(16)
C4 0.026(2) 0.0115(18) 0.030(2) -0.0013(17) -0.0024(18) -0.0007(15)
C5 0.0258(19) 0.0115(18) 0.023(2) 0.0025(16) 0.0044(16) 0.0009(15)
C6 0.0256(18) 0.0085(17) 0.0194(19) 0.0033(15) 0.0035(15) -0.0004(15)
C7 0.0229(19) 0.0119(18) 0.018(2) 0.0006(15) 0.0053(15) -0.0006(14)
C8 0.028(2) 0.0131(18) 0.023(2) 0.0017(16) 0.0117(17) -0.0005(15)
C9 0.038(2) 0.017(2) 0.027(2) -0.0033(17) 0.0120(19) 0.0018(17)
C10 0.044(3) 0.023(2) 0.033(3) -0.0006(19) 0.021(2) -0.0011(19)
C11 0.040(3) 0.024(2) 0.043(3) 0.002(2) 0.025(2) 0.0004(19)
C12 0.029(2) 0.017(2) 0.043(3) 0.0041(19) 0.0133(19) -0.0006(17)
C13 0.029(2) 0.0126(18) 0.030(2) 0.0034(18) 0.0091(17) 0.0030(17)
C14 0.0244(19) 0.0141(19) 0.0149(19) 0.0019(14) 0.0053(15) 0.0022(14)
C15 0.031(2) 0.0143(19) 0.018(2) 0.0015(16) 0.0011(17) 0.0011(16)
C16 0.041(2) 0.018(2) 0.028(3) 0.0061(18) -0.0014(19) 0.0021(18)
C17 0.036(2) 0.024(2) 0.028(2) 0.0047(18) -0.0017(19) 0.0064(18)
C18 0.034(2) 0.020(2) 0.024(2) 0.0019(17) -0.0006(18) -0.0028(17)
C19 0.026(2) 0.0114(18) 0.025(2) 0.0032(16) 0.0023(16) 0.0000(15)
C20 0.0205(18) 0.0164(19) 0.018(2) -0.0002(15) 0.0057(15) 0.0019(14)
C21 0.0225(18) 0.0141(18) 0.026(2) -0.0030(17) 0.0100(16) -0.0044(16)
C22 0.029(2) 0.0080(17) 0.027(2) 0.0002(16) 0.0082(17) -0.0006(15)
C23 0.028(2) 0.014(2) 0.028(2) 0.0078(16) 0.0057(17) 0.0033(15)
C24 0.0216(19) 0.0118(18) 0.026(2) 0.0000(15) 0.0063(16) -0.0032(14)
C25 0.0216(18) 0.0117(18) 0.016(2) -0.0002(14) 0.0075(15) 0.0016(14)
C26 0.022(2) 0.036(2) 0.024(2) -0.0066(19) 0.0039(17) -0.0013(18)
C27 0.0262(19) 0.027(2) 0.027(2) -0.0023(19) 0.0013(17) 0.0080(18)
C28 0.0254(19) 0.021(2) 0.024(2) 0.0010(18) 0.0075(16) -0.0002(17)
C29 0.0226(19) 0.0145(18) 0.021(2) -0.0042(16) 0.0044(16) 0.0011(15)
C30 0.026(2) 0.023(2) 0.029(2) 0.0032(19) 0.0036(18) -0.0024(16)
C31 0.025(2) 0.034(3) 0.031(3) 0.004(2) 0.0066(19) -0.0060(18)
C32 0.0224(18) 0.0158(18) 0.018(2) -0.0013(15) 0.0033(15) 0.0010(15)
C33 0.028(2) 0.0057(17) 0.027(2) 0.0013(15) 0.0047(17) 0.0046(14)
C34 0.033(2) 0.0172(19) 0.027(2) -0.0031(17) 0.0043(18) 0.0036(16)
C35 0.028(2) 0.028(2) 0.023(2) -0.0030(18) 0.0073(18) -0.0011(17)
C36 0.031(2) 0.022(2) 0.019(2) -0.0004(17) 0.0079(17) 0.0027(17)
C37 0.0251(19) 0.0157(19) 0.018(2) 0.0047(15) 0.0074(16) 0.0034(15)
C38 0.0223(19) 0.0160(18) 0.021(2) 0.0045(16) 0.0077(16) 0.0037(14)
C39 0.028(2) 0.026(2) 0.019(2) 0.0001(17) 0.0033(17) -0.0047(16)
C40 0.0226(19) 0.0136(17) 0.020(2) 0.0035(15) 0.0040(16) 0.0023(14)
C41 0.0203(18) 0.0185(19) 0.020(2) 0.0013(16) 0.0057(15) 0.0053(15)
C42 0.0290(19) 0.0162(18) 0.024(2) 0.0038(18) 0.0037(16) 0.0027(17)
C43 0.0223(19) 0.018(2) 0.034(2) 0.0032(17) 0.0059(17) -0.0011(15)
C44 0.0207(19) 0.0151(18) 0.024(2) -0.0015(16) 0.0049(16) 0.0000(15)
C45 0.0221(19) 0.018(2) 0.019(2) 0.0003(15) 0.0034(16) 0.0021(15)
C46 0.0205(18) 0.0155(19) 0.027(2) -0.0024(16) 0.0039(16) 0.0012(15)
C47 0.027(2) 0.0154(18) 0.038(2) 0.0002(19) 0.0062(18) -0.0015(17)
C48 0.033(2) 0.014(2) 0.036(3) 0.0059(18) -0.0001(19) 0.0013(16)
C49 0.026(2) 0.016(2) 0.033(2) 0.0019(17) 0.0005(18) 0.0018(16)
C50 0.037(2) 0.029(2) 0.025(2) 0.0039(19) 0.0055(19) 0.0068(19)
C51 0.071(4) 0.031(3) 0.053(4) -0.002(3) -0.016(3) 0.006(3)
C52 0.058(3) 0.040(3) 0.056(4) 0.006(3) -0.025(3) -0.008(3)
C53 0.064(3) 0.036(3) 0.040(3) -0.002(2) 0.012(3) 0.006(2)
Cl1 0.0303(5) 0.0153(4) 0.0259(5) -0.0010(4) 0.0117(4) 0.0001(4)
N1 0.0229(16) 0.0073(14) 0.0168(16) -0.0006(12) 0.0066(13) 0.0003(11)
N2 0.0238(17) 0.0137(16) 0.029(2) -0.0007(14) -0.0009(14) -0.0016(13)
N3 0.100(5) 0.047(3) 0.122(6) 0.018(4) -0.063(4) -0.018(3)
O1 0.0263(14) 0.0172(13) 0.0252(16) -0.0027(11) 0.0109(12) -0.0026(11)
O2 0.0236(14) 0.0126(13) 0.0338(18) 0.0057(12) -0.0034(12) -0.0005(11)
O3 0.0271(14) 0.0111(13) 0.0310(17) 0.0040(12) -0.0019(12) -0.0042(10)
O4 0.0233(13) 0.0170(14) 0.0274(16) -0.0005(12) 0.0076(12) -0.0028(11)
O6 0.0288(14) 0.0161(14) 0.0194(15) 0.0037(11) 0.0077(12) 0.0027(11)

loop_
_atom_type_symbol
_atom_type_description
_atom_type_scat_dispersion_real
_atom_type_scat_dispersion_imag
_atom_type_scat_source
C C 0.0033 0.0016 'International Tables Vol C Tables 4.2.6.8 and 6.1.1.4'
H H 0.0000 0.0000 'International Tables Vol C Tables 4.2.6.8 and 6.1.1.4'
N N 0.0061 0.0033 'International Tables Vol C Tables 4.2.6.8 and 6.1.1.4'
O O 0.0106 0.0060 'International Tables Vol C Tables 4.2.6.8 and 6.1.1.4'
Cl Cl 0.1484 0.1585 'International Tables Vol C Tables 4.2.6.8 and 6.1.1.4'

loop_
_geom_angle_atom_site_label_1
_geom_angle_atom_site_label_2
_geom_angle_atom_site_label_3
_geom_angle
_geom_angle_site_symmetry_1
_geom_angle_site_symmetry_3
_geom_angle_publ_flag
O1 C1 C2 121.3(3) . . ?
O1 C1 C6 116.9(3) . . ?
C2 C1 C6 121.8(3) . . ?
C3 C2 C1 119.4(3) . . ?
C3 C2 H2A 120.3 . . ?
C1 C2 H2A 120.3 . . ?
C4 C3 C2 121.0(4) . . ?
C4 C3 H3 119.5 . . ?
C2 C3 H3 119.5 . . ?
C3 C4 C5 118.8(4) . . ?
C3 C4 H4 120.6 . . ?
C5 C4 H4 120.6 . . ?
O4 C5 C6 123.2(3) . . ?
O4 C5 C4 113.9(3) . . ?
C6 C5 C4 122.9(3) . . ?
C5 C6 C1 116.1(3) . . ?
C5 C6 C7 122.2(3) . . ?
C1 C6 C7 121.8(3) . . ?
C14 C7 C6 109.4(3) . . ?
C14 C7 C8 109.1(3) . . ?
C6 C7 C8 109.9(3) . . ?
C14 C7 C25 109.2(3) . . ?
C6 C7 C25 111.1(3) . . ?
C8 C7 C25 108.0(3) . . ?
C9 C8 C13 117.1(3) . . ?
C9 C8 C7 120.5(3) . . ?
C13 C8 C7 122.4(3) . . ?
C10 C9 C8 122.0(4) . . ?
C10 C9 H9 119.0 . . ?
C8 C9 H9 119.0 . . ?
C11 C10 C9 119.1(4) . . ?
C11 C10 H10 120.5 . . ?
C9 C10 H10 120.5 . . ?
C12 C11 C10 120.5(4) . . ?
C12 C11 H11 119.8 . . ?
C10 C11 H11 119.8 . . ?
C11 C12 C13 119.6(4) . . ?
C11 C12 H12 120.2 . . ?
C13 C12 H12 120.2 . . ?
O4 C13 C12 115.7(4) . . ?
O4 C13 C8 122.6(3) . . ?
C12 C13 C8 121.8(4) . . ?
C19 C14 C15 116.6(3) . . ?
C19 C14 C7 122.9(3) . . ?
C15 C14 C7 120.5(3) . . ?
C16 C15 C14 121.9(4) . . ?
C16 C15 H15 119.1 . . ?
C14 C15 H15 119.1 . . ?
C15 C16 C17 119.4(4) . . ?
C15 C16 H16 120.3 . . ?
C17 C16 H16 120.3 . . ?
C16 C17 C18 120.4(4) . . ?
C16 C17 H17 119.8 . . ?
C18 C17 H17 119.8 . . ?
C19 C18 C17 119.2(4) . . ?
C19 C18 H18 120.4 . . ?
C17 C18 H18 120.4 . . ?
C18 C19 O3 115.0(3) . . ?
C18 C19 C14 122.4(3) . . ?
O3 C19 C14 122.6(3) . . ?
O3 C20 C25 122.8(3) . . ?
O3 C20 C21 114.6(3) . . ?
C25 C20 C21 122.7(4) . . ?
C22 C21 C20 119.2(4) . . ?
C22 C21 H21 120.4 . . ?
C20 C21 H21 120.4 . . ?
C23 C22 C21 120.4(4) . . ?
C23 C22 H22 119.8 . . ?
C21 C22 H22 119.8 . . ?
C22 C23 C24 119.7(4) . . ?
C22 C23 H23 120.1 . . ?
C24 C23 H23 120.1 . . ?
O2 C24 C23 121.6(4) . . ?
O2 C24 C25 117.4(3) . . ?
C23 C24 C25 121.0(3) . . ?
C20 C25 C24 117.0(3) . . ?
C20 C25 C7 122.6(3) . . ?
C24 C25 C7 120.3(3) . . ?
C31 C26 C27 120.4(4) . . ?
C31 C26 H26 119.8 . . ?
C27 C26 H26 119.8 . . ?
C28 C27 C26 119.7(4) . . ?
C28 C27 H27 120.2 . . ?
C26 C27 H27 120.2 . . ?
C27 C28 C29 120.0(4) . . ?
C27 C28 H28 120.0 . . ?
C29 C28 H28 120.0 . . ?
C30 C29 C28 119.4(3) . . ?
C30 C29 C32 120.5(3) . . ?
C28 C29 C32 119.8(3) . . ?
C29 C30 C31 120.3(4) . . ?
C29 C30 H30 119.9 . . ?
C31 C30 H30 119.9 . . ?
C26 C31 C30 120.1(4) . . ?
C26 C31 H31 119.9 . . ?
C30 C31 H31 119.9 . . ?
C29 C32 N1 116.1(3) . . ?
C29 C32 H32A 108.3 . . ?
N1 C32 H32A 108.3 . . ?
C29 C32 H32B 108.3 . . ?
N1 C32 H32B 108.3 . . ?
H32A C32 H32B 107.4 . . ?
C34 C33 N1 109.9(3) . . ?
C34 C33 H37A 109.7 . . ?
N1 C33 H37A 109.7 . . ?
C34 C33 H37B 109.7 . . ?
N1 C33 H37B 109.7 . . ?
H37A C33 H37B 108.2 . . ?
C33 C34 C35 108.3(3) . . ?
C33 C34 H36A 110.0 . . ?
C35 C34 H36A 110.0 . . ?
C33 C34 H36B 110.0 . . ?
C35 C34 H36B 110.0 . . ?
H36A C34 H36B 108.4 . . ?
C34 C35 C39 107.5(3) . . ?
C34 C35 C36 109.0(3) . . ?
C39 C35 C36 108.0(3) . . ?
C34 C35 H35 110.7 . . ?
C39 C35 H35 110.7 . . ?
C36 C35 H35 110.7 . . ?
C50 C36 C35 112.2(3) . . ?
C50 C36 C37 115.4(3) . . ?
C35 C36 C37 107.9(3) . . ?
C50 C36 H34 107.0 . . ?
C35 C36 H34 107.0 . . ?
C37 C36 H34 107.0 . . ?
N1 C37 C36 109.5(3) . . ?
N1 C37 H33A 109.8 . . ?
C36 C37 H33A 109.8 . . ?
N1 C37 H33B 109.8 . . ?
C36 C37 H33B 109.8 . . ?
H33A C37 H33B 108.2 . . ?
C39 C38 C40 113.6(3) . . ?
C39 C38 N1 107.7(3) . . ?
C40 C38 N1 117.1(3) . . ?
C39 C38 H38 105.9 . . ?
C40 C38 H38 105.9 . . ?
N1 C38 H38 105.9 . . ?
C38 C39 C35 108.7(3) . . ?
C38 C39 H39A 110.0 . . ?
C35 C39 H39A 110.0 . . ?
C38 C39 H39B 110.0 . . ?
C35 C39 H39B 110.0 . . ?
H39A C39 H39B 108.3 . . ?
O6 C40 C41 113.1(3) . . ?
O6 C40 C38 109.7(3) . . ?
C41 C40 C38 106.1(3) . . ?
O6 C40 H40 109.3 . . ?
C41 C40 H40 109.3 . . ?
C38 C40 H40 109.3 . . ?
C42 C41 C45 118.2(3) . . ?
C42 C41 C40 120.7(3) . . ?
C45 C41 C40 120.9(3) . . ?
C41 C42 C43 119.6(4) . . ?
C41 C42 H42 120.2 . . ?
C43 C42 H42 120.2 . . ?
N2 C43 C42 124.2(4) . . ?
N2 C43 H43 117.9 . . ?
C42 C43 H43 117.9 . . ?
N2 C44 C45 122.1(3) . . ?
N2 C44 C49 118.1(3) . . ?
C45 C44 C49 119.8(3) . . ?
C44 C45 C46 117.7(3) . . ?
C44 C45 C41 118.1(3) . . ?
C46 C45 C41 124.2(3) . . ?
C47 C46 C45 121.3(4) . . ?
C47 C46 H46 119.4 . . ?
C45 C46 H46 119.4 . . ?
C46 C47 C48 120.5(4) . . ?
C46 C47 H47 119.7 . . ?
C48 C47 H47 119.7 . . ?
C49 C48 C47 120.1(4) . . ?
C49 C48 H48 119.9 . . ?
C47 C48 H48 119.9 . . ?
C48 C49 C44 120.5(4) . . ?
C48 C49 H49 119.8 . . ?
C44 C49 H49 119.8 . . ?
C51 C50 C36 129.6(5) . . ?
C51 C50 H50 115.2 . . ?
C36 C50 H50 115.2 . . ?
C50 C51 H51A 120.0 . . ?
C50 C51 H51B 120.0 . . ?
H51A C51 H51B 120.0 . . ?
N3 C52 C53 177.5(8) . . ?
C52 C53 H53A 109.5 . . ?
C52 C53 H53B 109.5 . . ?
H53A C53 H53B 109.5 . . ?
C52 C53 H53C 109.5 . . ?
H53A C53 H53C 109.5 . . ?
H53B C53 H53C 109.5 . . ?
C37 N1 C32 111.3(3) . . ?
C37 N1 C33 108.3(3) . . ?
C32 N1 C33 111.3(3) . . ?
C37 N1 C38 105.0(3) . . ?
C32 N1 C38 110.6(3) . . ?
C33 N1 C38 110.1(3) . . ?
C43 N2 C44 117.5(3) . . ?
C1 O1 H1 109.5 . . ?
C24 O2 H2 109.5 . . ?
C20 O3 C19 119.2(3) . . ?
C5 O4 C13 119.4(3) . . ?
C40 O6 H6A 109.5 . . ?

loop_
_geom_bond_atom_site_label_1
_geom_bond_atom_site_label_2
_geom_bond_distance
_geom_bond_site_symmetry_2
_geom_bond_publ_flag
C1 O1 1.366(4) . ?
C1 C2 1.389(5) . ?
C1 C6 1.407(5) . ?
C2 C3 1.384(5) . ?
C2 H2A 0.9500 . ?
C3 C4 1.367(6) . ?
C3 H3 0.9500 . ?
C4 C5 1.395(6) . ?
C4 H4 0.9500 . ?
C5 O4 1.373(4) . ?
C5 C6 1.393(5) . ?
C6 C7 1.519(5) . ?
C7 C14 1.518(5) . ?
C7 C8 1.533(5) . ?
C7 C25 1.544(5) . ?
C8 C9 1.389(6) . ?
C8 C13 1.392(5) . ?
C9 C10 1.386(6) . ?
C9 H9 0.9500 . ?
C10 C11 1.386(6) . ?
C10 H10 0.9500 . ?
C11 C12 1.370(6) . ?
C11 H11 0.9500 . ?
C12 C13 1.384(5) . ?
C12 H12 0.9500 . ?
C13 O4 1.374(5) . ?
C14 C19 1.386(5) . ?
C14 C15 1.405(5) . ?
C15 C16 1.380(5) . ?
C15 H15 0.9500 . ?
C16 C17 1.380(6) . ?
C16 H16 0.9500 . ?
C17 C18 1.382(6) . ?
C17 H17 0.9500 . ?
C18 C19 1.381(6) . ?
C18 H18 0.9500 . ?
C19 O3 1.384(4) . ?
C20 O3 1.373(5) . ?
C20 C25 1.379(5) . ?
C20 C21 1.389(5) . ?
C21 C22 1.377(6) . ?
C21 H21 0.9500 . ?
C22 C23 1.373(5) . ?
C22 H22 0.9500 . ?
C23 C24 1.401(5) . ?
C23 H23 0.9500 . ?
C24 O2 1.356(4) . ?
C24 C25 1.403(5) . ?
C26 C31 1.365(6) . ?
C26 C27 1.399(6) . ?
C26 H26 0.9500 . ?
C27 C28 1.385(5) . ?
C27 H27 0.9500 . ?
C28 C29 1.399(5) . ?
C28 H28 0.9500 . ?
C29 C30 1.386(5) . ?
C29 C32 1.512(5) . ?
C30 C31 1.394(6) . ?
C30 H30 0.9500 . ?
C31 H31 0.9500 . ?
C32 N1 1.518(5) . ?
C32 H32A 0.9900 . ?
C32 H32B 0.9900 . ?
C33 C34 1.523(6) . ?
C33 N1 1.524(4) . ?
C33 H37A 0.9900 . ?
C33 H37B 0.9900 . ?
C34 C35 1.525(6) . ?
C34 H36A 0.9900 . ?
C34 H36B 0.9900 . ?
C35 C39 1.528(5) . ?
C35 C36 1.534(6) . ?
C35 H35 1.0000 . ?
C36 C50 1.515(6) . ?
C36 C37 1.544(6) . ?
C36 H34 1.0000 . ?
C37 N1 1.515(5) . ?
C37 H33A 0.9900 . ?
C37 H33B 0.9900 . ?
C38 C39 1.522(5) . ?
C38 C40 1.526(5) . ?
C38 N1 1.542(4) . ?
C38 H38 1.0000 . ?
C39 H39A 0.9900 . ?
C39 H39B 0.9900 . ?
C40 O6 1.412(4) . ?
C40 C41 1.515(5) . ?
C40 H40 1.0000 . ?
C41 C42 1.363(5) . ?
C41 C45 1.432(5) . ?
C42 C43 1.408(5) . ?
C42 H42 0.9500 . ?
C43 N2 1.316(5) . ?
C43 H43 0.9500 . ?
C44 N2 1.378(5) . ?
C44 C45 1.414(5) . ?
C44 C49 1.417(5) . ?
C45 C46 1.419(5) . ?
C46 C47 1.372(6) . ?
C46 H46 0.9500 . ?
C47 C48 1.394(5) . ?
C47 H47 0.9500 . ?
C48 C49 1.372(5) . ?
C48 H48 0.9500 . ?
C49 H49 0.9500 . ?
C50 C51 1.279(7) . ?
C50 H50 0.9500 . ?
C51 H51A 0.9500 . ?
C51 H51B 0.9500 . ?
C52 N3 1.141(7) . ?
C52 C53 1.437(8) . ?
C53 H53A 0.9800 . ?
C53 H53B 0.9800 . ?
C53 H53C 0.9800 . ?
O1 H1 0.8400 . ?
O2 H2 0.8400 . ?
O6 H6A 0.8400 . ?

loop_
_geom_torsion_atom_site_label_1
_geom_torsion_atom_site_label_2
_geom_torsion_atom_site_label_3
_geom_torsion_atom_site_label_4
_geom_torsion
_geom_torsion_site_symmetry_1
_geom_torsion_site_symmetry_2
_geom_torsion_site_symmetry_3
_geom_torsion_site_symmetry_4
_geom_torsion_publ_flag
O1 C1 C2 C3 179.1(4) . . . . ?
C6 C1 C2 C3 0.1(6) . . . . ?
C1 C2 C3 C4 -0.2(6) . . . . ?
C2 C3 C4 C5 1.4(6) . . . . ?
C3 C4 C5 O4 179.3(3) . . . . ?
C3 C4 C5 C6 -2.5(6) . . . . ?
O4 C5 C6 C1 -179.6(3) . . . . ?
C4 C5 C6 C1 2.4(5) . . . . ?
O4 C5 C6 C7 2.2(6) . . . . ?
C4 C5 C6 C7 -175.8(4) . . . . ?
O1 C1 C6 C5 179.8(3) . . . . ?
C2 C1 C6 C5 -1.1(5) . . . . ?
O1 C1 C6 C7 -2.0(5) . . . . ?
C2 C1 C6 C7 177.1(3) . . . . ?
C5 C6 C7 C14 -126.3(4) . . . . ?
C1 C6 C7 C14 55.6(4) . . . . ?
C5 C6 C7 C8 -6.5(5) . . . . ?
C1 C6 C7 C8 175.4(3) . . . . ?
C5 C6 C7 C25 113.0(4) . . . . ?
C1 C6 C7 C25 -65.1(4) . . . . ?
C14 C7 C8 C9 -54.3(4) . . . . ?
C6 C7 C8 C9 -174.3(3) . . . . ?
C25 C7 C8 C9 64.3(5) . . . . ?
C14 C7 C8 C13 126.0(4) . . . . ?
C6 C7 C8 C13 5.9(5) . . . . ?
C25 C7 C8 C13 -115.4(4) . . . . ?
C13 C8 C9 C10 0.8(6) . . . . ?
C7 C8 C9 C10 -178.9(4) . . . . ?
C8 C9 C10 C11 0.1(7) . . . . ?
C9 C10 C11 C12 -0.3(7) . . . . ?
C10 C11 C12 C13 -0.5(6) . . . . ?
C11 C12 C13 O4 -179.4(4) . . . . ?
C11 C12 C13 C8 1.5(6) . . . . ?
C9 C8 C13 O4 179.3(4) . . . . ?
C7 C8 C13 O4 -1.0(6) . . . . ?
C9 C8 C13 C12 -1.6(6) . . . . ?
C7 C8 C13 C12 178.2(4) . . . . ?
C6 C7 C14 C19 -126.3(4) . . . . ?
C8 C7 C14 C19 113.4(4) . . . . ?
C25 C7 C14 C19 -4.5(5) . . . . ?
C6 C7 C14 C15 52.1(4) . . . . ?
C8 C7 C14 C15 -68.2(4) . . . . ?
C25 C7 C14 C15 173.9(3) . . . . ?
C19 C14 C15 C16 1.9(6) . . . . ?
C7 C14 C15 C16 -176.7(3) . . . . ?
C14 C15 C16 C17 -0.2(6) . . . . ?
C15 C16 C17 C18 -1.1(7) . . . . ?
C16 C17 C18 C19 0.6(7) . . . . ?
C17 C18 C19 O3 -179.7(4) . . . . ?
C17 C18 C19 C14 1.2(6) . . . . ?
C15 C14 C19 C18 -2.4(6) . . . . ?
C7 C14 C19 C18 176.1(4) . . . . ?
C15 C14 C19 O3 178.5(4) . . . . ?
C7 C14 C19 O3 -2.9(6) . . . . ?
O3 C20 C21 C22 -178.0(3) . . . . ?
C25 C20 C21 C22 2.0(6) . . . . ?
C20 C21 C22 C23 -1.3(5) . . . . ?
C21 C22 C23 C24 -0.1(6) . . . . ?
C22 C23 C24 O2 -177.7(3) . . . . ?
C22 C23 C24 C25 0.9(6) . . . . ?
O3 C20 C25 C24 178.7(3) . . . . ?
C21 C20 C25 C24 -1.2(5) . . . . ?
O3 C20 C25 C7 -4.5(5) . . . . ?
C21 C20 C25 C7 175.6(3) . . . . ?
O2 C24 C25 C20 178.4(3) . . . . ?
C23 C24 C25 C20 -0.2(5) . . . . ?
O2 C24 C25 C7 1.5(5) . . . . ?
C23 C24 C25 C7 -177.1(4) . . . . ?
C14 C7 C25 C20 8.1(5) . . . . ?
C6 C7 C25 C20 128.9(4) . . . . ?
C8 C7 C25 C20 -110.5(4) . . . . ?
C14 C7 C25 C24 -175.2(3) . . . . ?
C6 C7 C25 C24 -54.4(4) . . . . ?
C8 C7 C25 C24 66.2(4) . . . . ?
C31 C26 C27 C28 1.5(6) . . . . ?
C26 C27 C28 C29 -1.7(6) . . . . ?
C27 C28 C29 C30 0.0(6) . . . . ?
C27 C28 C29 C32 -174.3(4) . . . . ?
C28 C29 C30 C31 1.9(6) . . . . ?
C32 C29 C30 C31 176.1(4) . . . . ?
C27 C26 C31 C30 0.3(7) . . . . ?
C29 C30 C31 C26 -2.1(7) . . . . ?
C30 C29 C32 N1 89.5(4) . . . . ?
C28 C29 C32 N1 -96.3(4) . . . . ?
N1 C33 C34 C35 -21.7(4) . . . . ?
C33 C34 C35 C39 -45.7(4) . . . . ?
C33 C34 C35 C36 71.2(4) . . . . ?
C34 C35 C36 C50 -174.1(3) . . . . ?
C39 C35 C36 C50 -57.5(4) . . . . ?
C34 C35 C36 C37 -45.9(4) . . . . ?
C39 C35 C36 C37 70.6(4) . . . . ?
C50 C36 C37 N1 104.8(4) . . . . ?
C35 C36 C37 N1 -21.6(4) . . . . ?
C40 C38 C39 C35 -159.4(3) . . . . ?
N1 C38 C39 C35 -28.0(4) . . . . ?
C34 C35 C39 C38 75.6(4) . . . . ?
C36 C35 C39 C38 -41.9(4) . . . . ?
C39 C38 C40 O6 63.9(4) . . . . ?
N1 C38 C40 O6 -62.5(4) . . . . ?
C39 C38 C40 C41 -58.5(4) . . . . ?
N1 C38 C40 C41 175.0(3) . . . . ?
O6 C40 C41 C42 -11.3(5) . . . . ?
C38 C40 C41 C42 109.0(4) . . . . ?
O6 C40 C41 C45 173.1(3) . . . . ?
C38 C40 C41 C45 -66.7(4) . . . . ?
C45 C41 C42 C43 2.8(6) . . . . ?
C40 C41 C42 C43 -173.0(3) . . . . ?
C41 C42 C43 N2 1.6(6) . . . . ?
N2 C44 C45 C46 -177.4(4) . . . . ?
C49 C44 C45 C46 3.5(5) . . . . ?
N2 C44 C45 C41 3.0(6) . . . . ?
C49 C44 C45 C41 -176.1(4) . . . . ?
C42 C41 C45 C44 -4.9(5) . . . . ?
C40 C41 C45 C44 170.9(3) . . . . ?
C42 C41 C45 C46 175.6(4) . . . . ?
C40 C41 C45 C46 -8.6(6) . . . . ?
C44 C45 C46 C47 -2.8(6) . . . . ?
C41 C45 C46 C47 176.7(4) . . . . ?
C45 C46 C47 C48 -0.1(6) . . . . ?
C46 C47 C48 C49 2.4(6) . . . . ?
C47 C48 C49 C44 -1.7(6) . . . . ?
N2 C44 C49 C48 179.6(4) . . . . ?
C45 C44 C49 C48 -1.3(6) . . . . ?
C35 C36 C50 C51 153.7(6) . . . . ?
C37 C36 C50 C51 29.6(7) . . . . ?
C36 C37 N1 C32 -166.8(3) . . . . ?
C36 C37 N1 C33 70.5(4) . . . . ?
C36 C37 N1 C38 -47.1(4) . . . . ?
C29 C32 N1 C37 -56.7(4) . . . . ?
C29 C32 N1 C33 64.3(4) . . . . ?
C29 C32 N1 C38 -173.0(3) . . . . ?
C34 C33 N1 C37 -45.2(4) . . . . ?
C34 C33 N1 C32 -168.0(3) . . . . ?
C34 C33 N1 C38 69.0(4) . . . . ?
C39 C38 N1 C37 76.8(3) . . . . ?
C40 C38 N1 C37 -153.9(3) . . . . ?
C39 C38 N1 C32 -163.0(3) . . . . ?
C40 C38 N1 C32 -33.7(4) . . . . ?
C39 C38 N1 C33 -39.6(4) . . . . ?
C40 C38 N1 C33 89.8(4) . . . . ?
C42 C43 N2 C44 -3.6(6) . . . . ?
C45 C44 N2 C43 1.2(6) . . . . ?
C49 C44 N2 C43 -179.7(4) . . . . ?
C25 C20 O3 C19 -3.8(5) . . . . ?
C21 C20 O3 C19 176.1(3) . . . . ?
C18 C19 O3 C20 -171.5(3) . . . . ?
C14 C19 O3 C20 7.6(6) . . . . ?
C6 C5 O4 C13 3.6(5) . . . . ?
C4 C5 O4 C13 -178.2(3) . . . . ?
C12 C13 O4 C5 176.6(3) . . . . ?
C8 C13 O4 C5 -4.2(5) . . . . ?
